data_2209840
loop_
_publ_author_name
'Gong, Yin-Xiang'
'Yang, Xiao-Hong'

_publ_section_title
;
 1-(4-Bromobenzoyl)-3-(5-trifluoromethyl-1,3,4-thiadiazol-2-yl)urea
;
_journal_coeditor_code GH2008
_journal_issue 8
_journal_name_full 'Acta Crystallographica Section E'
_journal_page_first o3193
_journal_page_last o3194
_journal_paper_doi 10.1107/S1600536806025049
_journal_volume 62
_journal_year 2006
_chemical_formula_iupac 'C11 H6 Br F3 N4 O2 S'
_chemical_formula_moiety 'C11 H6 Br F3 N4 O2 S'
_chemical_formula_sum 'C11 H6 Br F3 N4 O2 S'
_chemical_formula_weight 395.17
_chemical_melting_point 511
_chemical_name_systematic
;
1-(4-Bromobenzoyl)-3-(5-trifluoromethyl-1,3,4-thiadiazol-2-yl)urea
;
_space_group_IT_number 14
_symmetry_cell_setting monoclinic
_symmetry_space_group_name_Hall '-P 2yn'
_symmetry_space_group_name_H-M 'P 1 21/n 1'
_atom_sites_solution_hydrogens geom
_atom_sites_solution_primary direct
_atom_sites_solution_secondary difmap
_audit_creation_method SHELXL-97
_cell_angle_alpha 90.00
_cell_angle_beta 99.396(2)
_cell_angle_gamma 90.00
_cell_formula_units_Z 8
_cell_length_a 11.8573(12)
_cell_length_b 13.7774(13)
_cell_length_c 17.3795(17)
_cell_measurement_reflns_used 5341
_cell_measurement_temperature 292(2)
_cell_measurement_theta_max 25.18
_cell_measurement_theta_min 2.26
_cell_volume 2801.1(5)
_computing_cell_refinement 'SAINT (Bruker, 2001)'
_computing_data_collection 'SMART (Bruker, 2001)'
_computing_data_reduction SAINT
_computing_molecular_graphics 'SHELXTL (Sheldrick, 2001)'
_computing_publication_material SHELXTL
_computing_structure_refinement 'SHELXL97 (Sheldrick, 1997)'
_computing_structure_solution 'SHELXS97 (Sheldrick, 1997)'
_diffrn_ambient_temperature 292(2)
_diffrn_measured_fraction_theta_full 0.993
_diffrn_measured_fraction_theta_max 0.993
_diffrn_measurement_device_type 'Bruker SMART CCD area-detector'
_diffrn_measurement_method '\f and \w'
_diffrn_radiation_monochromator graphite
_diffrn_radiation_source 'fine-focus sealed tube'
_diffrn_radiation_type MoK\a
_diffrn_radiation_wavelength 0.71073
_diffrn_reflns_av_R_equivalents 0.0409
_diffrn_reflns_av_sigmaI/netI 0.0472
_diffrn_reflns_limit_h_max 15
_diffrn_reflns_limit_h_min -15
_diffrn_reflns_limit_k_max 17
_diffrn_reflns_limit_k_min -17
_diffrn_reflns_limit_l_max 22
_diffrn_reflns_limit_l_min -19
_diffrn_reflns_number 23517
_diffrn_reflns_theta_full 27.50
_diffrn_reflns_theta_max 27.50
_diffrn_reflns_theta_min 1.90
_diffrn_standards_decay_% 0
_diffrn_standards_interval_count 0
_diffrn_standards_interval_time 0
_diffrn_standards_number 0
_exptl_absorpt_coefficient_mu 3.130
_exptl_absorpt_correction_T_max 0.7348
_exptl_absorpt_correction_T_min 0.5733
_exptl_absorpt_correction_type multi-scan
_exptl_absorpt_process_details '(SADABS; Sheldrick, 1996)'
_exptl_crystal_colour colorless
_exptl_crystal_density_diffrn 1.874
_exptl_crystal_density_method 'not measured'
_exptl_crystal_description block
_exptl_crystal_F_000 1552
_exptl_crystal_size_max 0.20
_exptl_crystal_size_mid 0.10
_exptl_crystal_size_min 0.10
_refine_diff_density_max 0.480
_refine_diff_density_min -0.262
_refine_ls_extinction_method none
_refine_ls_goodness_of_fit_ref 0.947
_refine_ls_hydrogen_treatment constr
_refine_ls_matrix_type full
_refine_ls_number_parameters 435
_refine_ls_number_reflns 6391
_refine_ls_number_restraints 18
_refine_ls_restrained_S_all 0.952
_refine_ls_R_factor_all 0.0896
_refine_ls_R_factor_gt 0.0434
_refine_ls_shift/su_max 0.001
_refine_ls_shift/su_mean 0.000
_refine_ls_structure_factor_coef Fsqd
_refine_ls_weighting_details 'calc w=1/[\s^2^(Fo^2^)+(0.0612P)^2^] where P=(Fo^2^+2Fc^2^)/3'
_refine_ls_weighting_scheme calc
_refine_ls_wR_factor_gt 0.1022
_refine_ls_wR_factor_ref 0.1147
_reflns_number_gt 3739
_reflns_number_total 6391
_reflns_threshold_expression I>2\s(I)
_cod_data_source_file gh2008.cif
_cod_data_source_block I
_cod_depositor_comments
;
The following automatic conversions were performed:
'_symmetry_cell_setting' value 'Monoclinic' changed to 'monoclinic'
according to '/home/saulius/struct/CIF-dictionaries/cif_core.dic'
dictionary named 'cif_core.dic' version 2.4.1 from 2010-06-29.

Automatic conversion script
Id: cif_fix_enum 1527 2010-12-29 10:47:43Z saulius 

The following automatic conversions were performed:

'_symmetry_cell_setting' value 'Monoclinic' changed to 'monoclinic'
according to /home/saulius/struct/CIF-dictionaries/cif_core.dic
dictionary named 'cif_core.dic' version 2.4.1 from 2010-06-29.

Automatic conversion script
Id: cif_fix_values 1715 2011-07-08 13:25:40Z adriana 
;
_cod_original_sg_symbol_H-M 'P 21 /n'
_cod_database_code 2209840
_cod_database_fobs_code 2209840

loop_
_symmetry_equiv_pos_as_xyz
'x, y, z'
'-x+1/2, y+1/2, -z+1/2'
'-x, -y, -z'
'x-1/2, -y-1/2, z-1/2'

loop_
_atom_site_type_symbol
_atom_site_label
_atom_site_fract_x
_atom_site_fract_y
_atom_site_fract_z
_atom_site_U_iso_or_equiv
_atom_site_adp_type
_atom_site_calc_flag
_atom_site_refinement_flags
_atom_site_occupancy
_atom_site_disorder_assembly
_atom_site_disorder_group
Br Br1 0.52079(4) 0.38284(3) 0.91488(2) 0.08200(17) Uani d . 1 . .
S S1 0.24318(6) 0.38797(6) 0.25467(4) 0.0512(2) Uani d . 1 . .
C C1 0.4966(3) 0.3862(2) 0.80445(17) 0.0508(8) Uani d . 1 . .
C C2 0.5875(3) 0.3749(2) 0.76520(19) 0.0530(8) Uani d . 1 . .
H H2 0.6610 0.3659 0.7925 0.064 Uiso calc R 1 . .
C C3 0.3867(3) 0.3996(3) 0.76561(18) 0.0573(9) Uani d . 1 . .
H H3 0.3261 0.4068 0.7930 0.069 Uiso calc R 1 . .
C C4 0.5680(2) 0.3772(2) 0.68510(18) 0.0486(8) Uani d . 1 . .
H H4 0.6291 0.3701 0.6581 0.058 Uiso calc R 1 . .
C C5 0.3685(2) 0.4021(2) 0.68448(17) 0.0518(8) Uani d . 1 . .
H H5 0.2950 0.4118 0.6574 0.062 Uiso calc R 1 . .
C C6 0.4584(2) 0.3901(2) 0.64382(16) 0.0417(7) Uani d . 1 . .
C C7 0.4467(2) 0.3918(2) 0.55710(17) 0.0413(7) Uani d . 1 . .
C C8 0.3045(2) 0.3940(2) 0.43557(17) 0.0433(7) Uani d . 1 . .
C C9 0.3749(2) 0.3811(2) 0.31337(17) 0.0418(7) Uani d . 1 . .
C C10 0.3181(2) 0.3741(2) 0.17853(17) 0.0467(7) Uani d . 1 A .
C C11 0.2592(3) 0.3727(3) 0.0955(2) 0.0649(10) Uani d . 1 . .
F F1 0.3240(5) 0.3348(6) 0.0502(3) 0.127(5) Uani d P 0.647(14) A 1
F F2 0.1636(5) 0.3260(4) 0.0875(2) 0.115(4) Uani d P 0.647(14) A 1
F F3 0.2342(4) 0.4579(3) 0.07029(18) 0.102(3) Uani d P 0.647(14) A 1
F F1' 0.3272(4) 0.3938(3) 0.04639(18) 0.131(10) Uani d PR 0.353(14) A 2
F F2' 0.2233(4) 0.2828(3) 0.07632(18) 0.111(7) Uani d PR 0.353(14) A 2
F F3' 0.1710(4) 0.4272(3) 0.08213(18) 0.139(10) Uani d PR 0.353(14) A 2
N N1 0.4276(2) 0.36517(19) 0.19781(15) 0.0544(7) Uani d . 1 . .
N N2 0.4611(2) 0.36946(19) 0.27711(15) 0.0523(7) Uani d . 1 A .
N N3 0.39017(19) 0.38751(17) 0.39329(13) 0.0441(6) Uani d . 1 . .
H H3A 0.4591 0.3874 0.4181 0.053 Uiso d R 1 . .
N N4 0.33647(18) 0.39642(18) 0.51566(12) 0.0444(6) Uani d . 1 . .
H H4A 0.2821 0.4012 0.5427 0.053 Uiso d R 1 . .
O O1 0.20389(16) 0.39720(19) 0.40587(12) 0.0603(6) Uani d . 1 . .
O O2 0.52977(16) 0.38943(17) 0.52432(12) 0.0573(6) Uani d . 1 . .
Br Br2 0.78867(3) 0.35054(3) 0.06584(2) 0.07307(16) Uani d . 1 . .
S S2 1.07298(6) 0.37309(6) 0.72621(5) 0.0517(2) Uani d . 1 . .
C C12 0.8182(3) 0.3580(2) 0.17553(18) 0.0480(8) Uani d . 1 . .
C C13 0.7282(3) 0.3619(2) 0.2160(2) 0.0580(9) Uani d . 1 . .
H H13 0.6535 0.3603 0.1895 0.070 Uiso calc R 1 . .
C C14 0.9298(3) 0.3587(2) 0.21458(18) 0.0548(8) Uani d . 1 . .
H H14 0.9906 0.3552 0.1870 0.066 Uiso calc R 1 . .
C C15 0.7490(2) 0.3683(2) 0.29619(19) 0.0549(9) Uani d . 1 . .
H H15 0.6879 0.3717 0.3235 0.066 Uiso calc R 1 . .
C C16 0.9497(2) 0.3645(2) 0.29466(18) 0.0514(8) Uani d . 1 . .
H H16 1.0246 0.3649 0.3210 0.062 Uiso calc R 1 . .
C C17 0.8603(2) 0.3697(2) 0.33681(17) 0.0415(7) Uani d . 1 . .
C C18 0.8728(2) 0.3777(2) 0.42240(18) 0.0447(7) Uani d . 1 . .
C C19 1.0133(2) 0.3809(2) 0.54479(17) 0.0420(7) Uani d . 1 . .
C C20 0.9418(2) 0.3769(2) 0.66670(17) 0.0441(7) Uani d . 1 . .
C C21 0.9967(3) 0.3711(2) 0.80164(18) 0.0511(8) Uani d . 1 B .
C C22 1.0521(4) 0.3684(3) 0.8853(2) 0.0705(11) Uani d . 1 . .
F F4 1.1628(4) 0.3696(4) 0.8914(2) 0.128(3) Uani d P 0.740(10) B 1
F F5 1.0182(5) 0.2993(3) 0.9232(2) 0.146(3) Uani d P 0.740(10) B 1
F F6 1.0291(3) 0.4471(3) 0.92201(16) 0.1034(19) Uani d P 0.740(10) B 1
F F4' 1.1000(3) 0.2796(3) 0.90126(16) 0.084(5) Uani d PRU 0.260(10) B 2
F F5' 0.9817(3) 0.3756(3) 0.93477(16) 0.140(7) Uani d PRU 0.260(10) B 2
F F6' 1.1343(3) 0.4257(3) 0.90097(16) 0.119(8) Uani d PRU 0.260(10) B 2
N N5 0.8867(2) 0.3730(2) 0.78220(16) 0.0616(8) Uani d . 1 . .
N N6 0.8536(2) 0.3763(2) 0.70278(16) 0.0615(8) Uani d . 1 B .
N N7 0.92768(19) 0.38024(18) 0.58706(14) 0.0483(6) Uani d . 1 . .
H H7 0.8588 0.3819 0.5621 0.058 Uiso d R 1 . .
N N8 0.98284(19) 0.37966(17) 0.46500(13) 0.0450(6) Uani d . 1 . .
H H8 1.0380 0.3802 0.4384 0.054 Uiso d R 1 . .
O O3 1.11400(16) 0.38297(17) 0.57549(12) 0.0562(6) Uani d . 1 . .
O O4 0.78945(17) 0.38369(18) 0.45521(13) 0.0672(7) Uani d . 1 . .

loop_
_atom_site_aniso_label
_atom_site_aniso_U_11
_atom_site_aniso_U_22
_atom_site_aniso_U_33
_atom_site_aniso_U_12
_atom_site_aniso_U_13
_atom_site_aniso_U_23
Br1 0.0825(3) 0.1187(4) 0.0399(2) -0.0191(2) -0.00480(18) 0.00366(19)
S1 0.0315(4) 0.0801(6) 0.0414(4) 0.0030(4) 0.0037(3) -0.0006(4)
C1 0.0517(19) 0.065(2) 0.0334(16) -0.0113(15) -0.0002(14) 0.0026(14)
C2 0.0389(16) 0.067(2) 0.0494(19) -0.0024(15) -0.0043(15) 0.0047(15)
C3 0.0419(17) 0.091(3) 0.0394(18) -0.0034(16) 0.0076(14) -0.0077(16)
C4 0.0299(15) 0.066(2) 0.0482(19) -0.0023(13) 0.0018(13) -0.0001(14)
C5 0.0311(15) 0.081(2) 0.0418(17) 0.0014(15) 0.0006(13) -0.0030(15)
C6 0.0360(15) 0.0501(17) 0.0385(16) -0.0020(13) 0.0045(12) 0.0011(13)
C7 0.0271(14) 0.0534(18) 0.0429(17) 0.0015(12) 0.0037(12) -0.0009(13)
C8 0.0314(15) 0.0594(19) 0.0395(17) 0.0014(13) 0.0067(13) 0.0032(13)
C9 0.0314(14) 0.0494(17) 0.0455(18) -0.0031(13) 0.0096(13) 0.0010(13)
C10 0.0398(16) 0.0598(19) 0.0407(17) -0.0027(14) 0.0077(13) -0.0001(14)
C11 0.064(2) 0.089(3) 0.041(2) -0.002(2) 0.0053(18) 0.002(2)
F1 0.127(7) 0.202(10) 0.048(3) 0.057(6) 0.005(3) -0.029(3)
F2 0.104(5) 0.171(9) 0.059(2) -0.072(5) -0.025(2) 0.021(3)
F3 0.127(6) 0.102(4) 0.065(3) 0.007(4) -0.019(3) 0.028(2)
F1' 0.109(12) 0.24(2) 0.044(5) -0.071(13) 0.023(5) 0.012(7)
F2' 0.139(13) 0.090(6) 0.082(7) -0.006(6) -0.053(8) -0.020(4)
F3' 0.117(10) 0.22(2) 0.062(5) 0.105(13) -0.028(5) -0.017(8)
N1 0.0416(14) 0.079(2) 0.0440(16) 0.0038(13) 0.0115(12) -0.0002(13)
N2 0.0337(13) 0.0786(19) 0.0450(16) 0.0041(12) 0.0081(12) 0.0024(13)
N3 0.0289(12) 0.0697(17) 0.0335(13) -0.0010(11) 0.0044(10) 0.0010(11)
N4 0.0281(12) 0.0721(17) 0.0334(13) 0.0012(11) 0.0064(10) 0.0028(11)
O1 0.0281(10) 0.1135(19) 0.0385(12) 0.0048(11) 0.0033(9) 0.0046(12)
O2 0.0292(11) 0.0953(17) 0.0476(13) 0.0019(11) 0.0067(10) -0.0011(11)
Br2 0.0844(3) 0.0828(3) 0.0452(2) -0.0046(2) -0.00983(18) -0.00186(17)
S2 0.0361(4) 0.0742(6) 0.0440(5) -0.0043(4) 0.0043(3) 0.0031(4)
C12 0.0489(18) 0.0494(18) 0.0422(17) -0.0024(14) -0.0029(14) -0.0003(13)
C13 0.0390(17) 0.075(2) 0.055(2) -0.0019(15) -0.0074(16) -0.0002(17)
C14 0.0424(17) 0.077(2) 0.0451(19) 0.0013(15) 0.0069(14) -0.0032(16)
C15 0.0301(15) 0.078(2) 0.055(2) 0.0028(15) 0.0035(14) -0.0014(17)
C16 0.0315(15) 0.077(2) 0.0445(18) 0.0018(14) 0.0009(14) -0.0047(15)
C17 0.0306(14) 0.0496(18) 0.0417(17) -0.0009(12) -0.0020(12) 0.0007(13)
C18 0.0302(15) 0.0566(19) 0.0469(18) 0.0004(13) 0.0045(13) -0.0001(14)
C19 0.0311(14) 0.0522(18) 0.0433(17) -0.0008(13) 0.0074(13) 0.0008(13)
C20 0.0343(15) 0.0605(19) 0.0381(17) 0.0004(13) 0.0074(13) -0.0011(13)
C21 0.0482(19) 0.058(2) 0.0469(19) -0.0030(14) 0.0073(15) 0.0038(14)
C22 0.076(3) 0.088(3) 0.048(2) -0.010(2) 0.011(2) -0.005(2)
F4 0.074(3) 0.246(9) 0.058(2) 0.030(4) -0.0039(19) -0.001(3)
F5 0.252(8) 0.126(5) 0.048(2) -0.093(5) -0.010(4) 0.021(3)
F6 0.130(4) 0.116(3) 0.059(2) -0.009(3) -0.001(2) -0.027(2)
F4' 0.116(10) 0.072(7) 0.049(6) 0.024(6) -0.028(5) 0.004(5)
F5' 0.123(9) 0.231(18) 0.087(8) 0.037(11) 0.077(7) 0.015(10)
F6' 0.147(15) 0.113(10) 0.077(8) -0.096(10) -0.039(9) 0.008(7)
N5 0.0510(17) 0.091(2) 0.0449(17) 0.0026(14) 0.0153(13) 0.0050(14)
N6 0.0362(14) 0.098(2) 0.0522(18) 0.0055(14) 0.0125(13) 0.0012(15)
N7 0.0282(12) 0.0754(18) 0.0413(15) 0.0014(12) 0.0060(11) 0.0004(12)
N8 0.0303(12) 0.0657(16) 0.0391(14) 0.0009(11) 0.0056(10) -0.0040(11)
O3 0.0314(11) 0.0945(18) 0.0429(12) -0.0017(10) 0.0065(9) -0.0037(11)
O4 0.0321(11) 0.118(2) 0.0520(14) 0.0037(12) 0.0074(10) -0.0015(13)

loop_
_atom_type_symbol
_atom_type_description
_atom_type_scat_dispersion_real
_atom_type_scat_dispersion_imag
_atom_type_scat_source
C C 0.0033 0.0016 'International Tables Vol C Tables 4.2.6.8 and 6.1.1.4'
H H 0.0000 0.0000 'International Tables Vol C Tables 4.2.6.8 and 6.1.1.4'
N N 0.0061 0.0033 'International Tables Vol C Tables 4.2.6.8 and 6.1.1.4'
O O 0.0106 0.0060 'International Tables Vol C Tables 4.2.6.8 and 6.1.1.4'
S S 0.1246 0.1234 'International Tables Vol C Tables 4.2.6.8 and 6.1.1.4'
F F 0.0171 0.0103 'International Tables Vol C Tables 4.2.6.8 and 6.1.1.4'
Br Br -0.2901 2.4595 'International Tables Vol C Tables 4.2.6.8 and 6.1.1.4'

loop_
_geom_angle_atom_site_label_1
_geom_angle_atom_site_label_2
_geom_angle_atom_site_label_3
_geom_angle
_geom_angle_publ_flag
C10 S1 C9 85.26(14) yes
C2 C1 C3 121.8(3) ?
C2 C1 Br1 119.9(2) ?
C3 C1 Br1 118.3(3) ?
C4 C2 C1 119.0(3) ?
C4 C2 H2 120.5 ?
C1 C2 H2 120.5 ?
C1 C3 C5 118.5(3) ?
C1 C3 H3 120.7 ?
C5 C3 H3 120.7 ?
C2 C4 C6 120.9(3) ?
C2 C4 H4 119.5 ?
C6 C4 H4 119.5 ?
C6 C5 C3 120.7(3) ?
C6 C5 H5 119.7 ?
C3 C5 H5 119.7 ?
C5 C6 C4 119.1(3) ?
C5 C6 C7 124.3(2) ?
C4 C6 C7 116.6(3) ?
O2 C7 N4 121.6(3) yes
O2 C7 C6 121.6(2) yes
N4 C7 C6 116.7(2) yes
O1 C8 N3 122.8(3) yes
O1 C8 N4 120.9(3) yes
N3 C8 N4 116.3(2) yes
N2 C9 N3 121.1(2) yes
N2 C9 S1 115.4(2) yes
N3 C9 S1 123.5(2) yes
N1 C10 C11 122.6(3) ?
N1 C10 S1 115.7(2) yes
C11 C10 S1 121.6(2) ?
F3 C11 F2 105.8(5) ?
F3' C11 F2 66.1(4) ?
F3 C11 F1 106.9(5) ?
F3' C11 F1 132.5(4) ?
F2 C11 F1 109.4(5) ?
F3' C11 F1' 109.0(4) ?
F2 C11 F1' 132.0(4) ?
F3 C11 F2' 136.4(4) ?
F3' C11 F2' 106.4(4) ?
F1' C11 F2' 104.5(4) ?
F3 C11 C10 111.5(3) ?
F3' C11 C10 114.0(3) ?
F2 C11 C10 111.9(3) ?
F1 C11 C10 111.1(4) ?
F1' C11 C10 112.9(3) ?
F2' C11 C10 109.4(3) ?
C10 N1 N2 111.7(2) yes
C9 N2 N1 111.8(2) yes
C8 N3 C9 124.6(2) yes
C8 N3 H3A 117.7 ?
C9 N3 H3A 117.7 ?
C8 N4 C7 127.0(2) yes
C8 N4 H4A 116.5 ?
C7 N4 H4A 116.5 ?
C21 S2 C20 85.52(15) yes
C13 C12 C14 120.6(3) ?
C13 C12 Br2 119.3(2) ?
C14 C12 Br2 120.0(3) ?
C12 C13 C15 119.7(3) ?
C12 C13 H13 120.2 ?
C15 C13 H13 120.2 ?
C16 C14 C12 119.3(3) ?
C16 C14 H14 120.4 ?
C12 C14 H14 120.4 ?
C13 C15 C17 120.8(3) ?
C13 C15 H15 119.6 ?
C17 C15 H15 119.6 ?
C14 C16 C17 121.2(3) ?
C14 C16 H16 119.4 ?
C17 C16 H16 119.4 ?
C16 C17 C15 118.4(3) ?
C16 C17 C18 125.3(2) ?
C15 C17 C18 116.3(3) ?
O4 C18 N8 120.7(3) yes
O4 C18 C17 121.3(3) yes
N8 C18 C17 118.0(3) yes
O3 C19 N7 122.0(3) yes
O3 C19 N8 121.1(3) yes
N7 C19 N8 116.9(2) yes
N6 C20 N7 120.8(3) yes
N6 C20 S2 115.3(2) yes
N7 C20 S2 123.9(2) yes
N5 C21 C22 121.3(3) ?
N5 C21 S2 115.9(2) yes
C22 C21 S2 122.8(3) ?
F6' C22 F5 132.0(4) ?
F6' C22 F5' 111.8(3) ?
F5 C22 F4 111.8(5) ?
F5' C22 F4 134.1(4) ?
F5 C22 F6 105.2(5) ?
F4 C22 F6 103.8(4) ?
F6' C22 F4' 103.9(4) ?
F5' C22 F4' 103.1(4) ?
F6 C22 F4' 139.5(4) ?
F6' C22 C21 113.5(4) ?
F5 C22 C21 113.5(4) ?
F5' C22 C21 114.5(4) ?
F4 C22 C21 110.9(4) ?
F6 C22 C21 111.0(4) ?
F4' C22 C21 108.9(3) ?
C21 N5 N6 112.0(3) yes
C20 N6 N5 111.3(2) yes
C19 N7 C20 125.0(2) yes
C19 N7 H7 117.5 ?
C20 N7 H7 117.5 ?
C19 N8 C18 127.3(3) yes
C19 N8 H8 116.3 ?
C18 N8 H8 116.3 ?

loop_
_geom_bond_atom_site_label_1
_geom_bond_atom_site_label_2
_geom_bond_distance
_geom_bond_publ_flag
Br1 C1 1.894(3) ?
S1 C10 1.721(3) yes
S1 C9 1.723(3) yes
C1 C2 1.375(4) ?
C1 C3 1.379(4) ?
C2 C4 1.374(4) ?
C2 H2 0.9300 ?
C3 C5 1.392(4) ?
C3 H3 0.9300 ?
C4 C6 1.390(4) ?
C4 H4 0.9300 ?
C5 C6 1.382(4) ?
C5 H5 0.9300 ?
C6 C7 1.491(4) ?
C7 O2 1.217(3) yes
C7 N4 1.387(3) yes
C8 O1 1.221(3) yes
C8 N3 1.350(4) yes
C8 N4 1.382(3) yes
C9 N2 1.295(4) yes
C9 N3 1.374(3) yes
C10 N1 1.293(4) yes
C10 C11 1.497(4) ?
C11 F3 1.271(5) ?
C11 F3' 1.278(6) ?
C11 F2 1.290(6) ?
C11 F1 1.296(7) ?
C11 F1' 1.299(7) ?
C11 F2' 1.334(6) ?
N1 N2 1.372(3) yes
N3 H3A 0.8600 ?
N4 H4A 0.8600 ?
Br2 C12 1.884(3) ?
S2 C21 1.711(3) yes
S2 C20 1.722(3) yes
C12 C13 1.372(4) ?
C12 C14 1.385(4) ?
C13 C15 1.377(5) ?
C13 H13 0.9300 ?
C14 C16 1.375(4) ?
C14 H14 0.9300 ?
C15 C17 1.392(4) ?
C15 H15 0.9300 ?
C16 C17 1.385(4) ?
C16 H16 0.9300 ?
C17 C18 1.475(4) ?
C18 O4 1.222(3) yes
C18 N8 1.391(3) yes
C19 O3 1.226(3) yes
C19 N7 1.347(4) yes
C19 N8 1.375(3) yes
C20 N6 1.304(4) yes
C20 N7 1.368(4) yes
C21 N5 1.292(4) yes
C21 C22 1.496(5) ?
C22 F6' 1.250(6) ?
C22 F5 1.261(5) ?
C22 F5' 1.296(6) ?
C22 F4 1.300(6) ?
C22 F6 1.310(5) ?
C22 F4' 1.358(6) ?
N5 N6 1.373(4) yes
N7 H7 0.8600 ?
N8 H8 0.8600 ?

loop_
_geom_hbond_atom_site_label_D
_geom_hbond_atom_site_label_H
_geom_hbond_atom_site_label_A
_geom_hbond_site_symmetry_A
_geom_hbond_distance_DH
_geom_hbond_distance_HA
_geom_hbond_distance_DA
_geom_hbond_angle_DHA
N8 H8 O1 1_655 0.86 2.15 2.977(3) 162.3
C16 H16 O1 1_655 0.93 2.42 3.334(3) 166.7
N7 H7 O4 . 0.86 1.90 2.591(3) 135.7
C5 H5 O3 1_455 0.93 2.41 3.301(3) 161.2
N4 H4A O3 1_455 0.86 2.18 2.995(3) 159.2
N3 H3A O2 . 0.86 1.90 2.588(3) 136.1
N3 H3A F5 4_565 0.86 2.66 2.990(5) 104.0

loop_
_geom_torsion_atom_site_label_1
_geom_torsion_atom_site_label_2
_geom_torsion_atom_site_label_3
_geom_torsion_atom_site_label_4
_geom_torsion
C3 C1 C2 C4 0.0(5)
Br1 C1 C2 C4 179.8(2)
C2 C1 C3 C5 -0.2(5)
Br1 C1 C3 C5 -180.0(2)
C1 C2 C4 C6 -0.4(5)
C1 C3 C5 C6 0.8(5)
C3 C5 C6 C4 -1.1(5)
C3 C5 C6 C7 -179.9(3)
C2 C4 C6 C5 0.9(5)
C2 C4 C6 C7 179.8(3)
C5 C6 C7 O2 173.5(3)
C4 C6 C7 O2 -5.4(4)
C5 C6 C7 N4 -6.4(4)
C4 C6 C7 N4 174.7(3)
C10 S1 C9 N2 -0.2(2)
C10 S1 C9 N3 179.6(3)
C9 S1 C10 N1 0.3(2)
C9 S1 C10 C11 -179.6(3)
N1 C10 C11 F3 -100.8(5)
S1 C10 C11 F3 79.1(5)
N1 C10 C11 F3' -146.4(4)
S1 C10 C11 F3' 33.4(5)
N1 C10 C11 F2 140.9(5)
S1 C10 C11 F2 -39.2(6)
N1 C10 C11 F1 18.3(7)
S1 C10 C11 F1 -161.8(5)
N1 C10 C11 F1' -21.4(5)
S1 C10 C11 F1' 158.5(3)
N1 C10 C11 F2' 94.6(5)
S1 C10 C11 F2' -85.6(4)
C11 C10 N1 N2 179.5(3)
S1 C10 N1 N2 -0.4(3)
N3 C9 N2 N1 -179.8(2)
S1 C9 N2 N1 0.1(3)
C10 N1 N2 C9 0.2(4)
O1 C8 N3 C9 -1.9(5)
N4 C8 N3 C9 177.8(3)
N2 C9 N3 C8 -176.0(3)
S1 C9 N3 C8 4.2(4)
O1 C8 N4 C7 178.9(3)
N3 C8 N4 C7 -0.8(4)
O2 C7 N4 C8 3.5(5)
C6 C7 N4 C8 -176.6(3)
C14 C12 C13 C15 1.2(5)
Br2 C12 C13 C15 -179.4(2)
C13 C12 C14 C16 -0.8(5)
Br2 C12 C14 C16 179.8(2)
C12 C13 C15 C17 -0.7(5)
C12 C14 C16 C17 0.0(5)
C14 C16 C17 C15 0.4(5)
C14 C16 C17 C18 -179.0(3)
C13 C15 C17 C16 -0.1(5)
C13 C15 C17 C18 179.4(3)
C16 C17 C18 O4 178.7(3)
C15 C17 C18 O4 -0.8(4)
C16 C17 C18 N8 -0.3(4)
C15 C17 C18 N8 -179.8(3)
C21 S2 C20 N6 -0.2(3)
C21 S2 C20 N7 179.9(3)
C20 S2 C21 N5 0.1(3)
C20 S2 C21 C22 -179.3(3)
N5 C21 C22 F6' -135.0(4)
S2 C21 C22 F6' 44.3(5)
N5 C21 C22 F5 54.9(6)
S2 C21 C22 F5 -125.7(4)
N5 C21 C22 F5' -5.0(5)
S2 C21 C22 F5' 174.4(3)
N5 C21 C22 F4 -178.2(4)
S2 C21 C22 F4 1.2(5)
N5 C21 C22 F6 -63.3(5)
S2 C21 C22 F6 116.0(4)
N5 C21 C22 F4' 109.8(4)
S2 C21 C22 F4' -70.9(4)
C22 C21 N5 N6 179.4(3)
S2 C21 N5 N6 0.0(4)
N7 C20 N6 N5 -179.9(3)
S2 C20 N6 N5 0.2(4)
C21 N5 N6 C20 -0.2(4)
O3 C19 N7 C20 -3.3(5)
N8 C19 N7 C20 176.9(3)
N6 C20 N7 C19 -179.9(3)
S2 C20 N7 C19 0.0(4)
O3 C19 N8 C18 -179.8(3)
N7 C19 N8 C18 -0.1(4)
O4 C18 N8 C19 5.2(5)
C17 C18 N8 C19 -175.8(3)
